data_2107144
loop_
_publ_author_name
'Ryan, R.R.'
'Asprey, L.B.'

_publ_section_title
;
 The crystal structure of Cs I O F4
;
_journal_name_full 'Acta Crystallographica B (24,1968-38,1982)'
_journal_page_first 979
_journal_page_last 981
_journal_volume 28
_journal_year 1972
_chemical_formula_sum 'Cs F4 I O'
_chemical_name_systematic 'Cs I O F4'
_space_group_IT_number 62
_symmetry_space_group_name_Hall '-P 2n 2a'
_symmetry_space_group_name_H-M 'P m c n'
_cell_angle_alpha 90
_cell_angle_beta 90
_cell_angle_gamma 90
_cell_formula_units_Z 4
_cell_length_a 6.024
_cell_length_b 15.488
_cell_length_c 6.214
_cell_volume 579.764
_citation_journal_id_ASTM ACBCAR
_cod_data_source_file Ryan_ACBCAR_1972_1940.cif
_cod_data_source_block Cs1F4I1O1
_cod_original_cell_volume 579.7645
_cod_original_sg_symbol_Hall '-P 2ac 2n (y,z,x)'
_cod_original_formula_sum 'Cs1 F4 I1 O1'
_cod_database_code 2107144

loop_
_symmetry_equiv_pos_as_xyz
x,y,z
-x,y+1/2,-z+1/2
-x+1/2,-y+1/2,z+1/2
x+1/2,-y,-z
-x,-y,-z
x,-y-1/2,z-1/2
x-1/2,y-1/2,-z-1/2
-x-1/2,y,z

loop_
_atom_site_label
_atom_site_type_symbol
_atom_site_fract_x
_atom_site_fract_y
_atom_site_fract_z
_atom_site_occupancy
_atom_site_U_iso_or_equiv
I1 I+5 0.25 0.1609 0.2284 1 0.0
O1 O-2 0.25 0.103 0.992 1 0.0
Cs1 Cs+1 0.25 0.8968 0.2185 1 0.0
F2 F-1 0.018 0.236 0.102 1 0.0
F1 F-1 0.023 0.084 0.345 1 0.0
